data_2007878
loop_
_publ_author_name
'Ricardo Baggio'
'Leandro L. Aimar'
'Rita H. de Rossi'
'Leopoldo Suescun'

_publ_section_title
;
 5-<i>R</i>-3<i>H</i>-1,2-Dithiole-3-thione (<i>R</i> = Ethylthio and
 Methylthio)
;
_journal_issue 12
_journal_name_full 'Acta Crystallographica Section C'
_journal_page_first 1902
_journal_page_last 1905
_journal_paper_doi 10.1107/S0108270198007793
_journal_volume 54
_journal_year 1998
_chemical_formula_moiety 'C5 H6 S4'
_chemical_formula_sum 'C5 H6 S4'
_chemical_formula_weight 194.34
_chemical_melting_point .67E-66
_chemical_name_systematic
;
   5-ethylthio-3H-1,2-dithiole-3-thione
;
_space_group_IT_number 15
_symmetry_cell_setting monoclinic
_symmetry_space_group_name_Hall '-C 2yc'
_symmetry_space_group_name_H-M 'C 1 2/c 1'
_audit_creation_method SHELXL-97
_cell_angle_alpha 90.00
_cell_angle_beta 96.84(3)
_cell_angle_gamma 90.00
_cell_formula_units_Z 8
_cell_length_a 14.566(3)
_cell_length_b 7.886(2)
_cell_length_c 14.395(3)
_cell_measurement_reflns_used 25
_cell_measurement_temperature 293(2)
_cell_measurement_theta_max 12.5
_cell_measurement_theta_min 7.5
_cell_volume 1641.7(6)
_computing_cell_refinement
;
MSC/AFC Diffractometer Control Software
;
_computing_data_collection
;
MSC/AFC Diffractometer Control Software (Molecular Structure
Corporation, 1988)
;
_computing_data_reduction
;
MSC/AFC Diffractometer Control Software
;
_computing_molecular_graphics 'XP in SHELXTL/PC( Sheldrick, 1994)'
_computing_publication_material
;
PARST (Nardelli, 1983) and
CSD (Allen & Kennard, 1993)
;
_computing_structure_refinement 'SHELXL97 (Sheldrick, 1997)'
_computing_structure_solution 'SHELXS97 (Sheldrick, 1990)'
_diffrn_ambient_temperature 293(2)
_diffrn_measured_fraction_theta_full 0.466
_diffrn_measured_fraction_theta_max 0.466
_diffrn_measurement_device 'Rigaku AFC7S'
_diffrn_measurement_method \w/2\q
_diffrn_radiation_monochromator graphite
_diffrn_radiation_source 'fine-focus sealed tube'
_diffrn_radiation_type MoK\a
_diffrn_radiation_wavelength 0.71073
_diffrn_reflns_av_R_equivalents 0.025
_diffrn_reflns_av_sigmaI/netI 0.024
_diffrn_reflns_limit_h_max 18
_diffrn_reflns_limit_h_min 0
_diffrn_reflns_limit_k_max 10
_diffrn_reflns_limit_k_min 0
_diffrn_reflns_limit_l_max 18
_diffrn_reflns_limit_l_min -18
_diffrn_reflns_number 1959
_diffrn_reflns_theta_full 27.49
_diffrn_reflns_theta_max 27.49
_diffrn_reflns_theta_min 2.82
_diffrn_standards_decay_% <2
_diffrn_standards_interval_count 98
_diffrn_standards_number 2
_exptl_absorpt_coefficient_mu 1.067
_exptl_absorpt_correction_T_max 0.85
_exptl_absorpt_correction_T_min 0.82
_exptl_absorpt_correction_type ' \y_scan (Molecular Structure Corporation, 1988)'
_exptl_crystal_colour 'light orange'
_exptl_crystal_density_diffrn 1.573
_exptl_crystal_density_method 'not measured'
_exptl_crystal_description Blocks
_exptl_crystal_F_000 800
_exptl_crystal_size_max 0.18
_exptl_crystal_size_mid 0.14
_exptl_crystal_size_min 0.14
_refine_diff_density_max 0.245
_refine_diff_density_min -0.258
_refine_ls_extinction_method none
_refine_ls_goodness_of_fit_ref 1.04
_refine_ls_hydrogen_treatment H_atoms_riding
_refine_ls_matrix_type full
_refine_ls_number_parameters 82
_refine_ls_number_reflns 1885
_refine_ls_number_restraints 0
_refine_ls_restrained_S_all 1.04
_refine_ls_R_factor_all 0.0327
_refine_ls_R_factor_gt 0.0246
_refine_ls_shift/su_max <0.01
_refine_ls_shift/su_mean <0.01
_refine_ls_structure_factor_coef Fsqd
_refine_ls_weighting_details 'w = 1/[\s^2^(Fo^2^)+(0.034P)^2^+0.826P] where P=(Fo^2^+2Fc^2^)/3'
_refine_ls_weighting_scheme calc
_refine_ls_wR_factor_ref 0.0725
_reflns_number_gt 1590
_reflns_number_total 1885
_reflns_threshold_expression I>2\s(I)
_cod_data_source_file bk1396.cif
_cod_data_source_block 2
_cod_depositor_comments
;
The following automatic conversions were performed:
'_symmetry_cell_setting' value 'Monoclinic' changed to 'monoclinic'
according to '/home/saulius/struct/CIF-dictionaries/cif_core.dic'
dictionary named 'cif_core.dic' version 2.4.1 from
2010-06-29.

'_geom_bond_publ_flag' value 'Y' changed to 'y' according to
'/home/saulius/struct/CIF-dictionaries/cif_core.dic' dictionary named
'cif_core.dic' version 2.4.1 from 2010-06-29 (9 times).

Automatic conversion script
Id: cif_fix_enum 1527 2010-12-29 10:47:43Z saulius 

The following automatic conversions were performed:

'_symmetry_cell_setting' value 'Monoclinic' changed to 'monoclinic'
according to /home/saulius/struct/CIF-dictionaries/cif_core.dic
dictionary named 'cif_core.dic' version 2.4.1 from
2010-06-29.

'_geom_bond_publ_flag' value 'Y' changed to 'y'
according to /home/saulius/struct/CIF-dictionaries/cif_core.dic
dictionary named 'cif_core.dic' version 2.4.1 from 2010-06-29 (9
times).

'_geom_torsion_publ_flag' value 'N' changed to 'n' according
to /home/saulius/struct/CIF-dictionaries/cif_core.dic dictionary
named 'cif_core.dic' version 2.4.1 from 2010-06-29 (12 times).

Automatic conversion script
Id: cif_fix_values 1715 2011-07-08 13:25:40Z adriana 

The following automatic conversions were performed:

'_refine_ls_weighting_scheme' value 'calc w =
1/[\s^2^(Fo^2^)+(0.034P)^2^+0.826P] where P=(Fo^2^+2Fc^2^)/3' was
changed to 'calc'. New tag '_refine_ls_weighting_details' was
created. The value of the new tag was set to 'w =
1/[\s^2^(Fo^2^)+(0.034P)^2^+0.826P] where P=(Fo^2^+2Fc^2^)/3'.

Automatic conversion script
Id: cif_fix_values 3143 2015-03-26 13:38:13Z robertas 
;
_cod_original_sg_symbol_H-M 'C 2/c'
_cod_database_code 2007878

loop_
_symmetry_equiv_pos_as_xyz
'x, y, z'
'-x, y, -z+1/2'
'x+1/2, y+1/2, z'
'-x+1/2, y+1/2, -z+1/2'
'-x, -y, -z'
'x, -y, z-1/2'
'-x+1/2, -y+1/2, -z'
'x+1/2, -y+1/2, z-1/2'

loop_
_atom_site_label
_atom_site_fract_x
_atom_site_fract_y
_atom_site_fract_z
_atom_site_U_iso_or_equiv
_atom_site_adp_type
_atom_site_calc_flag
_atom_site_refinement_flags
_atom_site_occupancy
_atom_site_disorder_assembly
_atom_site_disorder_group
_atom_site_type_symbol
S1 0.13490(3) 0.18654(6) 0.12638(3) 0.04659(13) Uani d . 1 . . S
S2 0.23951(3) 0.06638(6) 0.21010(3) 0.04568(13) Uani d . 1 . . S
C3 0.28348(11) -0.0475(2) 0.12214(11) 0.0387(3) Uani d . 1 . . C
C4 0.23501(12) -0.0191(2) 0.03288(11) 0.0409(4) Uani d . 1 . . C
H4A 0.2527 -0.0732 -0.0196 0.049 Uiso calc R 1 . . H
C5 0.16145(12) 0.0898(2) 0.02497(11) 0.0387(3) Uani d . 1 . . C
S6 0.37385(3) -0.17431(7) 0.15238(3) 0.05046(14) Uani d . 1 . . S
S7 0.09542(4) 0.12994(6) -0.08057(3) 0.05074(14) Uani d . 1 . . S
C8 0.01097(14) 0.2803(3) -0.04911(13) 0.0506(4) Uani d . 1 . . C
H8A -0.0202 0.2344 0.0012 0.061 Uiso calc R 1 . . H
H8B 0.0417 0.3845 -0.0272 0.061 Uiso calc R 1 . . H
C9 -0.05875(15) 0.3171(3) -0.13264(15) 0.0593(5) Uani d . 1 . . C
H9A -0.1034 0.3971 -0.1154 0.077 Uiso calc R 1 . . H
H9B -0.0895 0.2139 -0.1537 0.077 Uiso calc R 1 . . H
H9C -0.0278 0.3636 -0.1821 0.077 Uiso calc R 1 . . H

loop_
_atom_site_aniso_label
_atom_site_aniso_U_11
_atom_site_aniso_U_22
_atom_site_aniso_U_33
_atom_site_aniso_U_12
_atom_site_aniso_U_13
_atom_site_aniso_U_23
S1 0.0543(3) 0.0465(3) 0.0388(2) 0.01070(19) 0.00466(18) -0.00709(17)
S2 0.0503(3) 0.0496(3) 0.0364(2) 0.00373(19) 0.00254(17) -0.00543(17)
C3 0.0401(8) 0.0355(8) 0.0415(8) -0.0037(7) 0.0093(7) -0.0004(6)
C4 0.0486(9) 0.0386(8) 0.0368(8) 0.0025(7) 0.0101(7) -0.0026(7)
C5 0.0460(9) 0.0350(8) 0.0353(8) -0.0026(7) 0.0054(6) -0.0012(6)
S6 0.0478(3) 0.0559(3) 0.0483(3) 0.0111(2) 0.00837(19) 0.0062(2)
S7 0.0624(3) 0.0527(3) 0.0363(2) 0.0158(2) 0.00209(19) -0.00347(18)
C8 0.0536(11) 0.0516(10) 0.0464(10) 0.0112(9) 0.0057(8) -0.0002(8)
C9 0.0560(11) 0.0622(13) 0.0588(12) 0.0090(10) 0.0024(9) 0.0086(10)

loop_
_atom_type_symbol
_atom_type_description
_atom_type_scat_dispersion_real
_atom_type_scat_dispersion_imag
_atom_type_scat_source
C C 0.0033 0.0016 'International Tables Vol C Tables 4.2.6.8 and 6.1.1.4'
H H 0.0000 0.0000 'International Tables Vol C Tables 4.2.6.8 and 6.1.1.4'
S S 0.1246 0.1234 'International Tables Vol C Tables 4.2.6.8 and 6.1.1.4'

loop_
_geom_angle_atom_site_label_1
_geom_angle_atom_site_label_2
_geom_angle_atom_site_label_3
_geom_angle
_geom_angle_publ_flag
C5 S1 S2 93.82(6) n
C3 S2 S1 97.06(6) n
C4 C3 S6 128.86(13) n
C4 C3 S2 113.24(13) n
S6 C3 S2 117.89(10) n
C5 C4 C3 118.61(15) n
C4 C5 S7 122.48(13) n
C4 C5 S1 117.26(13) n
S7 C5 S1 120.25(10) n
C5 S7 C8 102.96(8) n
C9 C8 S7 109.94(14) n

loop_
_geom_bond_atom_site_label_1
_geom_bond_atom_site_label_2
_geom_bond_site_symmetry_2
_geom_bond_distance
_geom_bond_publ_flag
S1 C5 . 1.7312(17) y
S1 S2 . 2.0578(8) y
S2 C3 . 1.7360(17) y
C3 C4 . 1.408(2) y
C3 S6 . 1.6689(18) y
C4 C5 . 1.367(2) y
C5 S7 . 1.7278(18) y
S7 C8 . 1.8045(19) y
C8 C9 . 1.507(3) y

loop_
_geom_torsion_atom_site_label_1
_geom_torsion_atom_site_label_2
_geom_torsion_atom_site_label_3
_geom_torsion_atom_site_label_4
_geom_torsion
_geom_torsion_publ_flag
C5 S1 S2 C3 0.61(8) n
S1 S2 C3 C4 -0.32(13) n
S1 S2 C3 S6 -179.69(9) n
S6 C3 C4 C5 179.04(13) n
S2 C3 C4 C5 -0.2(2) n
C3 C4 C5 S7 -178.37(13) n
C3 C4 C5 S1 0.8(2) n
S2 S1 C5 C4 -0.88(14) n
S2 S1 C5 S7 178.35(10) n
C4 C5 S7 C8 -179.67(15) n
S1 C5 S7 C8 1.14(14) n
C5 S7 C8 C9 -174.66(15) n

loop_
_cod_related_entry_id
_cod_related_entry_database
_cod_related_entry_code
1 ChemSpider 2272660
